data_4073359
loop_
_publ_author_name
'Ka\<sn\'a, Blanka'
'Dost\'al, Libor'
'C\'isa\<rov\'a, Ivana'
'Jambor, Roman'

_publ_section_title
;
 Dimeric Diorganotin Dications:&#x00A0; Structure and Catalytic Activity
 in Alcohol Acetylation
;
_journal_issue 16
_journal_name_full Organometallics
_journal_page_first 4080
_journal_paper_doi 10.1021/om7002893
_journal_volume 26
_journal_year 2007
_chemical_compound_source 'synthesized by the authors'
_chemical_formula_moiety 'C32 H38 O6 Sn2, 2(C1 H12 B11), 2(H2 O)'
_chemical_formula_sum 'C34 H66 B22 O8 Sn2'
_chemical_formula_weight 1078.07
_chemical_name_systematic
; 
 ? 
;
_space_group_IT_number 2
_symmetry_cell_setting triclinic
_symmetry_space_group_name_Hall '-P 1'
_symmetry_space_group_name_H-M 'P -1'
_atom_sites_solution_hydrogens difmap
_atom_sites_solution_primary direct
_atom_sites_solution_secondary difmap
_audit_creation_method SHELXL-97
_cell_angle_alpha 62.7730(12)
_cell_angle_beta 76.9680(14)
_cell_angle_gamma 76.9940(14)
_cell_formula_units_Z 1
_cell_length_a 9.5000(2)
_cell_length_b 12.0520(3)
_cell_length_c 13.0070(3)
_cell_measurement_reflns_used 21298
_cell_measurement_temperature 150(2)
_cell_measurement_theta_max 27.5
_cell_measurement_theta_min 1
_cell_volume 1277.28(5)
_computing_cell_refinement 'COLLECT and DENZO'
_computing_data_collection 'COLLECT (Hooft, 1998) and DENZO (Otwinowski & Minor, 1997)'
_computing_data_reduction 'COLLECT and DENZO'
_computing_structure_refinement 'SHELXL-97 (Sheldrick, 1997)'
_computing_structure_solution 'SIR92 (Altomare et al., 1994)'
_diffrn_ambient_temperature 150(2)
_diffrn_detector_area_resol_mean 9.091
_diffrn_measured_fraction_theta_full 0.997
_diffrn_measured_fraction_theta_max 0.997
_diffrn_measurement_device_type 'Nonius KappaCCD area detector'
_diffrn_measurement_method '\f and \w scans to fill the Ewald sphere'
_diffrn_radiation_monochromator graphite
_diffrn_radiation_source 'fine-focus sealed tube'
_diffrn_radiation_type MoK\a
_diffrn_radiation_wavelength 0.71073
_diffrn_reflns_av_R_equivalents 0.0357
_diffrn_reflns_av_sigmaI/netI 0.0269
_diffrn_reflns_limit_h_max 12
_diffrn_reflns_limit_h_min -12
_diffrn_reflns_limit_k_max 15
_diffrn_reflns_limit_k_min -15
_diffrn_reflns_limit_l_max 16
_diffrn_reflns_limit_l_min -16
_diffrn_reflns_number 23602
_diffrn_reflns_theta_full 27.54
_diffrn_reflns_theta_max 27.54
_diffrn_reflns_theta_min 1.92
_diffrn_standards_number 0
_exptl_absorpt_coefficient_mu 1.022
_exptl_absorpt_correction_T_max 0.780
_exptl_absorpt_correction_T_min 0.697
_exptl_absorpt_correction_type multi-scan
_exptl_absorpt_process_details '(SORTAV; Blessing 1997)'
_exptl_crystal_colour colourless
_exptl_crystal_density_diffrn 1.402
_exptl_crystal_density_method 'not measured'
_exptl_crystal_description irregular
_exptl_crystal_F_000 544
_exptl_crystal_size_max 0.4
_exptl_crystal_size_mid 0.37
_exptl_crystal_size_min 0.25
_refine_diff_density_max 0.389
_refine_diff_density_min -0.720
_refine_diff_density_rms 0.060
_refine_ls_extinction_method none
_refine_ls_goodness_of_fit_ref 1.066
_refine_ls_hydrogen_treatment mixed
_refine_ls_matrix_type full
_refine_ls_number_parameters 360
_refine_ls_number_reflns 5869
_refine_ls_number_restraints 0
_refine_ls_restrained_S_all 1.066
_refine_ls_R_factor_all 0.0237
_refine_ls_R_factor_gt 0.0211
_refine_ls_shift/su_max 0.001
_refine_ls_shift/su_mean 0.000
_refine_ls_structure_factor_coef Fsqd
_refine_ls_weighting_details 'calc w=1/[\s^2^(Fo^2^)+(0.0192P)^2^+0.6023P] where P=(Fo^2^+2Fc^2^)/3'
_refine_ls_weighting_scheme calc
_refine_ls_wR_factor_gt 0.0488
_refine_ls_wR_factor_ref 0.0499
_reflns_number_gt 5495
_reflns_number_total 5869
_reflns_threshold_expression I>2\s(I)
_cod_data_source_file om7002893-file003.cif
_cod_data_source_block snclcb-ruzic
_cod_database_code 4073359

loop_
_symmetry_equiv_pos_as_xyz
'x, y, z'
'-x, -y, -z'

loop_
_atom_site_label
_atom_site_type_symbol
_atom_site_fract_x
_atom_site_fract_y
_atom_site_fract_z
_atom_site_U_iso_or_equiv
_atom_site_adp_type
_atom_site_occupancy
_atom_site_symmetry_multiplicity
_atom_site_calc_flag
_atom_site_refinement_flags
Sn1 Sn 0.394121(11) 0.382779(9) 0.069460(9) 0.01723(4) Uani 1 1 d .
C11 C 0.38400(17) 0.32153(15) 0.24941(13) 0.0184(3) Uani 1 1 d .
C12 C 0.48121(18) 0.21757(15) 0.30825(14) 0.0212(3) Uani 1 1 d .
C13 C 0.4944(2) 0.18910(18) 0.42251(15) 0.0297(4) Uani 1 1 d .
H13 H 0.5601 0.1207 0.4628 0.036 Uiso 1 1 calc R
C14 C 0.4096(2) 0.26272(19) 0.47599(16) 0.0344(4) Uani 1 1 d .
H14A H 0.4212 0.2451 0.5513 0.041 Uiso 1 1 calc R
C15 C 0.3079(2) 0.36223(18) 0.41895(15) 0.0290(4) Uani 1 1 d .
H15 H 0.2490 0.4090 0.4570 0.035 Uiso 1 1 calc R
C16 C 0.29374(18) 0.39241(15) 0.30514(14) 0.0205(3) Uani 1 1 d .
C17 C 0.5704(2) 0.13611(16) 0.24997(15) 0.0249(4) Uani 1 1 d .
H17A H 0.6732 0.1427 0.2389 0.030 Uiso 1 1 calc R
H17B H 0.5571 0.0486 0.2985 0.030 Uiso 1 1 calc R
C18 C 0.5984(2) 0.10461(18) 0.07660(18) 0.0330(4) Uani 1 1 d .
H18A H 0.7013 0.1077 0.0635 0.050 Uiso 1 1 calc R
H18B H 0.5632 0.1386 0.0029 0.050 Uiso 1 1 calc R
H18C H 0.5805 0.0187 0.1213 0.050 Uiso 1 1 calc R
C19 C 0.18380(19) 0.50014(16) 0.24005(15) 0.0259(4) Uani 1 1 d .
H19A H 0.0981 0.5081 0.2945 0.031 Uiso 1 1 calc R
H19B H 0.2256 0.5781 0.2045 0.031 Uiso 1 1 calc R
C110 C 0.0341(2) 0.3951(2) 0.1984(2) 0.0367(5) Uani 1 1 d .
H11A H 0.0723 0.3160 0.2567 0.055 Uiso 1 1 calc R
H11B H 0.0113 0.3817 0.1371 0.055 Uiso 1 1 calc R
H11C H -0.0527 0.4309 0.2332 0.055 Uiso 1 1 calc R
O1 O 0.52349(13) 0.17778(11) 0.13970(10) 0.0241(3) Uani 1 1 d .
O2 O 0.14160(13) 0.48014(11) 0.15085(10) 0.0236(2) Uani 1 1 d .
C21 C 0.32447(17) 0.36463(15) -0.06412(14) 0.0187(3) Uani 1 1 d .
C22 C 0.3631(2) 0.44973(17) -0.17932(15) 0.0255(4) Uani 1 1 d .
H22 H 0.4128 0.5152 -0.1950 0.031 Uiso 1 1 calc R
C23 C 0.3274(2) 0.43662(18) -0.27050(16) 0.0310(4) Uani 1 1 d .
H23 H 0.3538 0.4930 -0.3473 0.037 Uiso 1 1 calc R
C24 C 0.2526(2) 0.33973(18) -0.24738(16) 0.0296(4) Uani 1 1 d .
H24 H 0.2279 0.3316 -0.3086 0.035 Uiso 1 1 calc R
C25 C 0.2146(2) 0.25517(18) -0.13351(17) 0.0315(4) Uani 1 1 d .
H25 H 0.1645 0.1901 -0.1183 0.038 Uiso 1 1 calc R
C26 C 0.2507(2) 0.26685(17) -0.04178(15) 0.0270(4) Uani 1 1 d .
H26 H 0.2256 0.2092 0.0347 0.032 Uiso 1 1 calc R
O3 O 0.13367(15) 0.70474(15) -0.05367(14) 0.0367(3) Uani 1 1 d .
O4 O 0.60588(13) 0.42236(11) 0.00105(10) 0.0193(2) Uani 1 1 d .
C1 C 0.1191(2) -0.06635(17) 0.40425(15) 0.0244(4) Uani 1 1 d .
B2 B -0.0200(2) 0.00245(19) 0.32287(17) 0.0248(4) Uani 1 1 d .
B3 B 0.1628(2) 0.02728(18) 0.26020(17) 0.0243(4) Uani 1 1 d .
B4 B 0.2790(2) -0.1126(2) 0.33427(19) 0.0288(4) Uani 1 1 d .
B5 B 0.1676(3) -0.2239(2) 0.44417(19) 0.0322(5) Uani 1 1 d .
B6 B -0.0172(2) -0.1529(2) 0.43673(18) 0.0282(4) Uani 1 1 d .
B7 B 0.0528(2) -0.00896(18) 0.18941(17) 0.0249(4) Uani 1 1 d .
B8 B 0.2379(2) -0.0792(2) 0.19661(18) 0.0266(4) Uani 1 1 d .
B9 B 0.2409(2) -0.2360(2) 0.3107(2) 0.0304(5) Uani 1 1 d .
B10 B 0.0567(2) -0.26047(19) 0.37406(19) 0.0296(4) Uani 1 1 d .
B11 B -0.0596(2) -0.11989(19) 0.29920(19) 0.0268(4) Uani 1 1 d .
B12 B 0.1001(2) -0.17104(18) 0.22086(18) 0.0254(4) Uani 1 1 d .
H1 H 0.124(2) -0.0358(18) 0.4557(18) 0.029(5) Uiso 1 1 d .
H2 H -0.097(2) 0.0814(19) 0.3326(18) 0.033(5) Uiso 1 1 d .
H3 H 0.1917(17) 0.1300(14) 0.2240(14) 0.006(4) Uiso 1 1 d .
H4 H 0.380(2) -0.1027(19) 0.3508(18) 0.032(5) Uiso 1 1 d .
H5 H 0.203(2) -0.285(2) 0.5299(19) 0.040(6) Uiso 1 1 d .
H6 H -0.093(2) -0.169(2) 0.5167(19) 0.039(6) Uiso 1 1 d .
H7 H 0.017(2) 0.0586(19) 0.1063(19) 0.035(6) Uiso 1 1 d .
H8 H 0.321(2) -0.054(2) 0.1212(19) 0.038(6) Uiso 1 1 d .
H9 H 0.325(2) -0.3108(19) 0.3081(18) 0.034(6) Uiso 1 1 d .
H10 H 0.022(2) -0.356(2) 0.413(2) 0.043(6) Uiso 1 1 d .
H11 H -0.171(2) -0.1189(18) 0.2876(17) 0.031(5) Uiso 1 1 d .
H12 H 0.095(2) -0.2051(19) 0.1565(18) 0.034(5) Uiso 1 1 d .
H3A H 0.091(3) 0.784(3) -0.073(3) 0.076(9) Uiso 1 1 d .
H3B H 0.087(3) 0.656(3) 0.014(3) 0.082(10) Uiso 1 1 d .
H4B H 0.677(3) 0.376(2) 0.019(2) 0.041(7) Uiso 1 1 d .

loop_
_atom_site_aniso_label
_atom_site_aniso_U_11
_atom_site_aniso_U_22
_atom_site_aniso_U_33
_atom_site_aniso_U_23
_atom_site_aniso_U_13
_atom_site_aniso_U_12
Sn1 0.01818(6) 0.01926(6) 0.01670(6) -0.00904(4) -0.00479(4) -0.00195(4)
C11 0.0206(8) 0.0206(7) 0.0159(7) -0.0081(6) -0.0026(6) -0.0058(6)
C12 0.0213(8) 0.0223(8) 0.0196(8) -0.0079(6) -0.0031(6) -0.0045(6)
C13 0.0295(10) 0.0338(9) 0.0211(8) -0.0081(7) -0.0086(7) 0.0013(8)
C14 0.0377(11) 0.0479(11) 0.0183(8) -0.0159(8) -0.0076(8) 0.0001(9)
C15 0.0294(10) 0.0384(10) 0.0220(8) -0.0181(8) 0.0004(7) -0.0028(8)
C16 0.0196(8) 0.0241(8) 0.0197(8) -0.0110(7) -0.0007(6) -0.0054(6)
C17 0.0261(9) 0.0225(8) 0.0239(8) -0.0093(7) -0.0075(7) 0.0031(7)
C18 0.0327(10) 0.0362(10) 0.0420(11) -0.0307(9) -0.0059(8) 0.0044(8)
C19 0.0265(9) 0.0283(9) 0.0266(9) -0.0171(7) -0.0042(7) 0.0018(7)
C110 0.0219(9) 0.0413(11) 0.0504(12) -0.0228(10) -0.0023(8) -0.0068(8)
O1 0.0292(6) 0.0227(6) 0.0240(6) -0.0148(5) -0.0074(5) 0.0042(5)
O2 0.0209(6) 0.0255(6) 0.0257(6) -0.0119(5) -0.0061(5) -0.0012(5)
C21 0.0176(8) 0.0242(8) 0.0190(7) -0.0122(6) -0.0061(6) -0.0012(6)
C22 0.0288(9) 0.0280(9) 0.0221(8) -0.0100(7) -0.0047(7) -0.0092(7)
C23 0.0361(10) 0.0359(10) 0.0195(8) -0.0094(8) -0.0049(7) -0.0069(8)
C24 0.0315(10) 0.0401(10) 0.0266(9) -0.0211(8) -0.0092(7) -0.0024(8)
C25 0.0361(11) 0.0361(10) 0.0331(10) -0.0191(8) -0.0068(8) -0.0142(8)
C26 0.0321(10) 0.0303(9) 0.0218(8) -0.0110(7) -0.0022(7) -0.0126(8)
O3 0.0279(7) 0.0321(7) 0.0424(9) -0.0098(7) -0.0108(6) 0.0023(6)
O4 0.0153(6) 0.0185(5) 0.0236(6) -0.0088(5) -0.0049(5) 0.0002(5)
C1 0.0298(9) 0.0286(9) 0.0195(8) -0.0136(7) -0.0046(7) -0.0047(7)
B2 0.0266(10) 0.0263(9) 0.0261(10) -0.0159(8) -0.0062(8) 0.0008(8)
B3 0.0318(11) 0.0251(9) 0.0202(9) -0.0130(8) -0.0023(8) -0.0062(8)
B4 0.0255(10) 0.0359(11) 0.0302(11) -0.0181(9) -0.0077(8) -0.0017(9)
B5 0.0405(12) 0.0276(10) 0.0257(10) -0.0079(8) -0.0136(9) 0.0016(9)
B6 0.0319(11) 0.0294(10) 0.0248(10) -0.0124(8) 0.0004(8) -0.0097(9)
B7 0.0335(11) 0.0223(9) 0.0219(9) -0.0112(8) -0.0104(8) 0.0008(8)
B8 0.0299(11) 0.0305(10) 0.0245(10) -0.0172(8) -0.0012(8) -0.0045(8)
B9 0.0304(11) 0.0266(10) 0.0365(12) -0.0169(9) -0.0098(9) 0.0042(8)
B10 0.0361(12) 0.0207(9) 0.0318(11) -0.0104(8) -0.0058(9) -0.0047(8)
B11 0.0260(10) 0.0268(10) 0.0332(11) -0.0175(9) -0.0055(8) -0.0026(8)
B12 0.0298(11) 0.0243(9) 0.0286(10) -0.0172(8) -0.0060(8) -0.0010(8)

loop_
_atom_type_symbol
_atom_type_description
_atom_type_scat_dispersion_real
_atom_type_scat_dispersion_imag
_atom_type_scat_source
C C 0.0033 0.0016 'International Tables Vol C Tables 4.2.6.8 and 6.1.1.4'
H H 0.0000 0.0000 'International Tables Vol C Tables 4.2.6.8 and 6.1.1.4'
B B 0.0013 0.0007 'International Tables Vol C Tables 4.2.6.8 and 6.1.1.4'
O O 0.0106 0.0060 'International Tables Vol C Tables 4.2.6.8 and 6.1.1.4'
Sn Sn -0.6537 1.4246 'International Tables Vol C Tables 4.2.6.8 and 6.1.1.4'

loop_
_geom_angle_atom_site_label_1
_geom_angle_atom_site_label_2
_geom_angle_atom_site_label_3
_geom_angle
_geom_angle_site_symmetry_1
_geom_angle_site_symmetry_3
O4 Sn1 C11 104.41(5) . .
O4 Sn1 O4 70.82(5) . 2_665
C11 Sn1 O4 104.35(5) . 2_665
O4 Sn1 C21 103.30(5) . .
C11 Sn1 C21 146.73(6) . .
O4 Sn1 C21 101.88(5) 2_665 .
O4 Sn1 O1 79.75(4) . .
C11 Sn1 O1 73.86(5) . .
O4 Sn1 O1 149.18(5) 2_665 .
C21 Sn1 O1 93.45(5) . .
C12 C11 C16 121.11(15) . .
C12 C11 Sn1 118.15(11) . .
C16 C11 Sn1 120.31(12) . .
C11 C12 C13 118.91(15) . .
C11 C12 C17 120.68(15) . .
C13 C12 C17 120.40(15) . .
C14 C13 C12 119.90(17) . .
C14 C13 H13 120.0 . .
C12 C13 H13 120.0 . .
C13 C14 C15 120.85(17) . .
C13 C14 H14A 119.6 . .
C15 C14 H14A 119.6 . .
C14 C15 C16 120.06(16) . .
C14 C15 H15 120.0 . .
C16 C15 H15 120.0 . .
C15 C16 C11 119.00(16) . .
C15 C16 C19 121.64(15) . .
C11 C16 C19 119.36(14) . .
O1 C17 C12 108.51(13) . .
O1 C17 H17A 110.0 . .
C12 C17 H17A 110.0 . .
O1 C17 H17B 110.0 . .
C12 C17 H17B 110.0 . .
H17A C17 H17B 108.4 . .
O1 C18 H18A 109.5 . .
O1 C18 H18B 109.5 . .
H18A C18 H18B 109.5 . .
O1 C18 H18C 109.5 . .
H18A C18 H18C 109.5 . .
H18B C18 H18C 109.5 . .
O2 C19 C16 111.08(13) . .
O2 C19 H19A 109.4 . .
C16 C19 H19A 109.4 . .
O2 C19 H19B 109.4 . .
C16 C19 H19B 109.4 . .
H19A C19 H19B 108.0 . .
O2 C110 H11A 109.5 . .
O2 C110 H11B 109.5 . .
H11A C110 H11B 109.5 . .
O2 C110 H11C 109.5 . .
H11A C110 H11C 109.5 . .
H11B C110 H11C 109.5 . .
C17 O1 C18 113.77(13) . .
C17 O1 Sn1 114.12(9) . .
C18 O1 Sn1 129.26(11) . .
C19 O2 C110 111.84(14) . .
C26 C21 C22 119.52(15) . .
C26 C21 Sn1 122.34(12) . .
C22 C21 Sn1 118.00(12) . .
C23 C22 C21 119.99(16) . .
C23 C22 H22 120.0 . .
C21 C22 H22 120.0 . .
C24 C23 C22 120.09(17) . .
C24 C23 H23 120.0 . .
C22 C23 H23 120.0 . .
C25 C24 C23 120.04(17) . .
C25 C24 H24 120.0 . .
C23 C24 H24 120.0 . .
C24 C25 C26 120.33(17) . .
C24 C25 H25 119.8 . .
C26 C25 H25 119.8 . .
C25 C26 C21 120.02(16) . .
C25 C26 H26 120.0 . .
C21 C26 H26 120.0 . .
H3A O3 H3B 108(3) . .
Sn1 O4 Sn1 109.18(5) . 2_665
Sn1 O4 H4B 126.2(17) . .
Sn1 O4 H4B 120.6(17) 2_665 .
B3 C1 B2 62.91(12) . .
B3 C1 B5 115.29(14) . .
B2 C1 B5 115.14(15) . .
B3 C1 B6 115.24(14) . .
B2 C1 B6 62.93(12) . .
B5 C1 B6 62.80(13) . .
B3 C1 B4 62.83(12) . .
B2 C1 B4 114.98(14) . .
B5 C1 B4 62.94(12) . .
B6 C1 B4 114.99(14) . .
B3 C1 H1 116.8(12) . .
B2 C1 H1 117.0(13) . .
B5 C1 H1 118.0(13) . .
B6 C1 H1 117.7(12) . .
B4 C1 H1 117.8(12) . .
C1 B2 B11 104.41(14) . .
C1 B2 B3 58.47(11) . .
B11 B2 B3 108.39(13) . .
C1 B2 B7 104.20(14) . .
B11 B2 B7 60.41(11) . .
B3 B2 B7 59.95(11) . .
C1 B2 B6 58.62(11) . .
B11 B2 B6 59.80(12) . .
B3 B2 B6 108.03(14) . .
B7 B2 B6 107.99(14) . .
C1 B2 H2 119.8(11) . .
B11 B2 H2 127.3(11) . .
B3 B2 H2 118.3(11) . .
B7 B2 H2 125.8(11) . .
B6 B2 H2 120.9(10) . .
C1 B3 B8 104.51(14) . .
C1 B3 B7 104.38(14) . .
B8 B3 B7 60.14(11) . .
C1 B3 B2 58.62(11) . .
B8 B3 B2 108.29(14) . .
B7 B3 B2 60.03(11) . .
C1 B3 B4 58.78(11) . .
B8 B3 B4 59.65(12) . .
B7 B3 B4 107.69(14) . .
B2 B3 B4 108.11(14) . .
C1 B3 H3 123.8(8) . .
B8 B3 H3 125.2(8) . .
B7 B3 H3 121.3(8) . .
B2 B3 H3 117.7(8) . .
B4 B3 H3 124.5(8) . .
C1 B4 B8 104.54(14) . .
C1 B4 B9 104.60(15) . .
B8 B4 B9 60.82(12) . .
C1 B4 B3 58.39(11) . .
B8 B4 B3 60.08(11) . .
B9 B4 B3 108.66(15) . .
C1 B4 B5 58.48(11) . .
B8 B4 B5 108.62(15) . .
B9 B4 B5 60.05(13) . .
B3 B4 B5 107.92(15) . .
C1 B4 H4 119.1(11) . .
B8 B4 H4 125.6(11) . .
B9 B4 H4 127.9(11) . .
B3 B4 H4 117.5(11) . .
B5 B4 H4 121.0(11) . .
C1 B5 B10 104.43(14) . .
C1 B5 B6 58.62(11) . .
B10 B5 B6 59.90(12) . .
C1 B5 B9 104.50(14) . .
B10 B5 B9 60.37(13) . .
B6 B5 B9 108.27(15) . .
C1 B5 B4 58.59(11) . .
B10 B5 B4 108.00(15) . .
B6 B5 B4 107.97(15) . .
B9 B5 B4 59.81(12) . .
C1 B5 H5 119.6(12) . .
B10 B5 H5 126.4(12) . .
B6 B5 H5 119.2(11) . .
B9 B5 H5 126.8(11) . .
B4 B5 H5 120.0(12) . .
C1 B6 B11 104.34(14) . .
C1 B6 B10 104.49(14) . .
B11 B6 B10 60.45(12) . .
C1 B6 B5 58.58(12) . .
B11 B6 B5 108.31(15) . .
B10 B6 B5 60.02(12) . .
C1 B6 B2 58.45(11) . .
B11 B6 B2 59.87(11) . .
B10 B6 B2 108.23(14) . .
B5 B6 B2 107.96(15) . .
C1 B6 H6 119.0(12) . .
B11 B6 H6 126.9(12) . .
B10 B6 H6 127.3(11) . .
B5 B6 H6 119.6(12) . .
B2 B6 H6 119.0(11) . .
B3 B7 B12 108.03(14) . .
B3 B7 B2 60.02(11) . .
B12 B7 B2 107.88(14) . .
B3 B7 B8 59.87(11) . .
B12 B7 B8 60.38(11) . .
B2 B7 B8 108.07(14) . .
B3 B7 B11 107.86(14) . .
B12 B7 B11 60.21(11) . .
B2 B7 B11 59.66(11) . .
B8 B7 B11 108.52(14) . .
B3 B7 H7 122.5(11) . .
B12 B7 H7 120.4(11) . .
B2 B7 H7 123.0(11) . .
B8 B7 H7 120.7(11) . .
B11 B7 H7 121.6(11) . .
B4 B8 B3 60.28(11) . .
B4 B8 B7 108.07(14) . .
B3 B8 B7 59.99(11) . .
B4 B8 B12 107.49(15) . .
B3 B8 B12 107.62(14) . .
B7 B8 B12 59.75(11) . .
B4 B8 B9 59.89(12) . .
B3 B8 B9 108.08(14) . .
B7 B8 B9 107.77(15) . .
B12 B8 B9 59.69(12) . .
B4 B8 H8 120.1(12) . .
B3 B8 H8 120.0(11) . .
B7 B8 H8 122.4(11) . .
B12 B8 H8 124.2(12) . .
B9 B8 H8 122.5(11) . .
B4 B9 B5 60.14(12) . .
B4 B9 B12 107.26(14) . .
B5 B9 B12 107.43(15) . .
B4 B9 B10 107.74(14) . .
B5 B9 B10 59.71(13) . .
B12 B9 B10 59.91(12) . .
B4 B9 B8 59.29(12) . .
B5 B9 B8 107.47(14) . .
B12 B9 B8 60.00(12) . .
B10 B9 B8 107.85(14) . .
B4 B9 H9 120.6(11) . .
B5 B9 H9 121.0(11) . .
B12 B9 H9 123.6(12) . .
B10 B9 H9 122.7(11) . .
B8 B9 H9 122.0(11) . .
B6 B10 B5 60.08(12) . .
B6 B10 B12 107.63(14) . .
B5 B10 B12 107.54(15) . .
B6 B10 B11 59.66(12) . .
B5 B10 B11 107.73(14) . .
B12 B10 B11 60.09(11) . .
B6 B10 B9 108.04(15) . .
B5 B10 B9 59.92(13) . .
B12 B10 B9 59.85(12) . .
B11 B10 B9 108.07(14) . .
B6 B10 H10 121.2(11) . .
B5 B10 H10 120.7(12) . .
B12 B10 H10 123.1(12) . .
B11 B10 H10 122.5(12) . .
B9 B10 H10 121.6(11) . .
B6 B11 B2 60.33(12) . .
B6 B11 B10 59.90(12) . .
B2 B11 B10 108.15(15) . .
B6 B11 B7 108.03(15) . .
B2 B11 B7 59.93(11) . .
B10 B11 B7 107.78(15) . .
B6 B11 B12 107.68(15) . .
B2 B11 B12 107.63(14) . .
B10 B11 B12 59.91(12) . .
B7 B11 B12 59.63(11) . .
B6 B11 H11 121.3(11) . .
B2 B11 H11 119.7(10) . .
B10 B11 H11 123.4(10) . .
B7 B11 H11 121.1(10) . .
B12 B11 H11 123.5(11) . .
B7 B12 B9 108.36(14) . .
B7 B12 B10 108.27(14) . .
B9 B12 B10 60.24(12) . .
B7 B12 B11 60.16(11) . .
B9 B12 B11 108.32(14) . .
B10 B12 B11 60.00(12) . .
B7 B12 B8 59.87(12) . .
B9 B12 B8 60.31(12) . .
B10 B12 B8 108.36(15) . .
B11 B12 B8 108.07(13) . .
B7 B12 H12 120.8(11) . .
B9 B12 H12 121.3(11) . .
B10 B12 H12 122.9(11) . .
B11 B12 H12 122.6(11) . .
B8 B12 H12 120.2(11) . .

loop_
_geom_bond_atom_site_label_1
_geom_bond_atom_site_label_2
_geom_bond_distance
_geom_bond_site_symmetry_2
Sn1 O4 2.0743(11) .
Sn1 C11 2.0933(15) .
Sn1 O4 2.0941(11) 2_665
Sn1 C21 2.1062(16) .
Sn1 O1 2.3502(11) .
C11 C12 1.389(2) .
C11 C16 1.395(2) .
C12 C13 1.393(2) .
C12 C17 1.508(2) .
C13 C14 1.382(3) .
C13 H13 0.9300 .
C14 C15 1.382(3) .
C14 H14A 0.9300 .
C15 C16 1.385(2) .
C15 H15 0.9300 .
C16 C19 1.509(2) .
C17 O1 1.427(2) .
C17 H17A 0.9700 .
C17 H17B 0.9700 .
C18 O1 1.4401(19) .
C18 H18A 0.9600 .
C18 H18B 0.9600 .
C18 H18C 0.9600 .
C19 O2 1.440(2) .
C19 H19A 0.9700 .
C19 H19B 0.9700 .
C110 O2 1.443(2) .
C110 H11A 0.9600 .
C110 H11B 0.9600 .
C110 H11C 0.9600 .
C21 C26 1.390(2) .
C21 C22 1.395(2) .
C22 C23 1.387(3) .
C22 H22 0.9300 .
C23 C24 1.384(3) .
C23 H23 0.9300 .
C24 C25 1.381(3) .
C24 H24 0.9300 .
C25 C26 1.386(3) .
C25 H25 0.9300 .
C26 H26 0.9300 .
O3 H3A 0.89(3) .
O3 H3B 0.88(3) .
O4 Sn1 2.0941(11) 2_665
O4 H4B 0.78(2) .
C1 B3 1.698(3) .
C1 B2 1.700(3) .
C1 B5 1.703(3) .
C1 B6 1.703(3) .
C1 B4 1.705(3) .
C1 H1 0.91(2) .
B2 B11 1.769(3) .
B2 B3 1.773(3) .
B2 B7 1.773(3) .
B2 B6 1.777(3) .
B2 H2 1.10(2) .
B3 B8 1.770(3) .
B3 B7 1.772(3) .
B3 B4 1.773(3) .
B3 H3 1.180(15) .
B4 B8 1.762(3) .
B4 B9 1.773(3) .
B4 B5 1.779(3) .
B4 H4 1.07(2) .
B5 B10 1.774(3) .
B5 B6 1.775(3) .
B5 B9 1.777(3) .
B5 H5 1.10(2) .
B6 B11 1.767(3) .
B6 B10 1.772(3) .
B6 H6 1.08(2) .
B7 B12 1.772(3) .
B7 B8 1.775(3) .
B7 B11 1.782(3) .
B7 H7 1.09(2) .
B8 B12 1.784(3) .
B8 B9 1.789(3) .
B8 H8 1.08(2) .
B9 B12 1.778(3) .
B9 B10 1.785(3) .
B9 H9 1.07(2) .
B10 B12 1.780(3) .
B10 B11 1.781(3) .
B10 H10 1.11(2) .
B11 B12 1.783(3) .
B11 H11 1.10(2) .
B12 H12 1.10(2) .
